data_4074160
loop_
_publ_author_name
'Marciniak, Wojciech'
'Merz, Klaus'
'Moreno, Mariluna'
'Driess, Matthias'

_publ_section_title
;
 Convenient Access to Homo- and Heterobimetallic Alkoxo Hydridozinc
 Clusters of Formula [(HZnOtBu)4-n(LiOtBu)n] (n= 0, 1, 2, 3)
;
_journal_issue 21
_journal_name_full Organometallics
_journal_page_first 4931
_journal_paper_doi 10.1021/om060443x
_journal_volume 25
_journal_year 2006
_chemical_formula_sum 'C24 H54 Li2 O6 Zn2'
_chemical_formula_weight 583.29
_chemical_name_systematic
; 
 ? 
;
_space_group_IT_number 14
_symmetry_cell_setting monoclinic
_symmetry_space_group_name_Hall '-P 2yn'
_symmetry_space_group_name_H-M 'P 1 21/n 1'
_atom_sites_solution_hydrogens geom
_atom_sites_solution_primary direct
_atom_sites_solution_secondary difmap
_audit_creation_method SHELXL-97
_cell_angle_alpha 90.00
_cell_angle_beta 92.9340(10)
_cell_angle_gamma 90.00
_cell_formula_units_Z 4
_cell_length_a 11.0383(3)
_cell_length_b 16.4529(5)
_cell_length_c 17.3925(6)
_cell_measurement_temperature 173(2)
_cell_volume 3154.55(17)
_computing_cell_refinement 'SAINT (Siemens, 1995)'
_computing_data_collection 'SMART (Siemens, 1995)'
_computing_data_reduction 'SAINT (Siemens, 1995)'
_computing_publication_material 'SHELXL-97 (Sheldrick, 1997)'
_computing_structure_refinement 'SHELXL-97 (Sheldrick, 1997)'
_computing_structure_solution 'SHELXS-97 (Sheldrick, 1990)'
_diffrn_ambient_temperature 173(2)
_diffrn_measured_fraction_theta_full 1.000
_diffrn_measured_fraction_theta_max 1.000
_diffrn_measurement_device_type 'Siemens SMART CCD'
_diffrn_measurement_method \w
_diffrn_radiation_monochromator graphite
_diffrn_radiation_source 'fine-focus sealed tube'
_diffrn_radiation_type MoK\a
_diffrn_radiation_wavelength 0.71073
_diffrn_reflns_av_R_equivalents 0.1023
_diffrn_reflns_av_sigmaI/netI 0.0850
_diffrn_reflns_limit_h_max 13
_diffrn_reflns_limit_h_min -13
_diffrn_reflns_limit_k_max 11
_diffrn_reflns_limit_k_min -19
_diffrn_reflns_limit_l_max 20
_diffrn_reflns_limit_l_min -20
_diffrn_reflns_number 19227
_diffrn_reflns_theta_full 24.99
_diffrn_reflns_theta_max 24.99
_diffrn_reflns_theta_min 1.70
_exptl_absorpt_coefficient_mu 1.551
_exptl_absorpt_correction_T_max 0.6978
_exptl_absorpt_correction_T_min 0.5903
_exptl_absorpt_correction_type empirical
_exptl_absorpt_process_details 'SADABS (Sheldrick, 1996)'
_exptl_crystal_colour colourless
_exptl_crystal_density_diffrn 1.228
_exptl_crystal_density_method 'not measured'
_exptl_crystal_description prism
_exptl_crystal_F_000 1248
_exptl_crystal_size_max 0.38
_exptl_crystal_size_mid 0.30
_exptl_crystal_size_min 0.25
_refine_diff_density_max 0.588
_refine_diff_density_min -0.554
_refine_diff_density_rms 0.084
_refine_ls_extinction_method none
_refine_ls_goodness_of_fit_ref 0.989
_refine_ls_hydrogen_treatment mixed
_refine_ls_matrix_type full
_refine_ls_number_parameters 327
_refine_ls_number_reflns 5543
_refine_ls_number_restraints 0
_refine_ls_restrained_S_all 0.989
_refine_ls_R_factor_all 0.0873
_refine_ls_R_factor_gt 0.0481
_refine_ls_shift/su_max 0.000
_refine_ls_shift/su_mean 0.000
_refine_ls_structure_factor_coef Fsqd
_refine_ls_weighting_details 'calc w=1/[\s^2^(Fo^2^)+(0.0487P)^2^+0.0000P] where P=(Fo^2^+2Fc^2^)/3'
_refine_ls_weighting_scheme calc
_refine_ls_wR_factor_gt 0.0954
_refine_ls_wR_factor_ref 0.1102
_reflns_number_gt 3651
_reflns_number_total 5543
_reflns_threshold_expression >2sigma(I)
_cod_data_source_file om060443xsi20060519_122227.cif
_cod_data_source_block Zn2-Li2
_cod_original_sg_symbol_H-M P21/n
_cod_database_code 4074160

loop_
_symmetry_equiv_pos_as_xyz
'x, y, z'
'-x+1/2, y+1/2, -z+1/2'
'-x, -y, -z'
'x-1/2, -y-1/2, z-1/2'

loop_
_atom_site_label
_atom_site_type_symbol
_atom_site_fract_x
_atom_site_fract_y
_atom_site_fract_z
_atom_site_U_iso_or_equiv
_atom_site_adp_type
_atom_site_occupancy
_atom_site_symmetry_multiplicity
_atom_site_calc_flag
_atom_site_refinement_flags
Zn1 Zn 0.20013(4) 0.34525(3) 0.05363(3) 0.03346(15) Uani 1 1 d .
O1 O 0.2007(2) 0.34132(15) -0.06416(14) 0.0281(6) Uani 1 1 d .
C1 C 0.1665(4) 0.4083(3) -0.1125(2) 0.0366(10) Uani 1 1 d .
Li1 Li 0.3549(5) 0.2726(4) -0.0533(4) 0.0278(14) Uani 1 1 d .
Zn2 Zn 0.10166(4) 0.23546(3) -0.07281(3) 0.03033(14) Uani 1 1 d .
O2 O 0.0983(2) 0.24034(16) 0.04436(14) 0.0305(6) Uani 1 1 d .
C2 C 0.1907(5) 0.3863(3) -0.1950(3) 0.0612(15) Uani 1 1 d .
H2A H 0.2762 0.3714 -0.1984 0.092 Uiso 1 1 calc R
H2B H 0.1721 0.4331 -0.2285 0.092 Uiso 1 1 calc R
H2C H 0.1394 0.3403 -0.2115 0.092 Uiso 1 1 calc R
Li2 Li 0.2546(6) 0.1750(4) 0.0505(4) 0.0362(17) Uani 1 1 d .
O3 O 0.3502(2) 0.27641(17) 0.05885(14) 0.0320(7) Uani 1 1 d .
C3 C 0.0316(4) 0.4275(3) -0.1064(3) 0.0554(14) Uani 1 1 d .
H3A H -0.0169 0.3806 -0.1241 0.083 Uiso 1 1 calc R
H3B H 0.0100 0.4748 -0.1385 0.083 Uiso 1 1 calc R
H3C H 0.0154 0.4394 -0.0527 0.083 Uiso 1 1 calc R
O4 O 0.2555(2) 0.17155(15) -0.06279(15) 0.0302(6) Uani 1 1 d .
C4 C 0.2386(4) 0.4828(3) -0.0860(3) 0.0521(13) Uani 1 1 d .
H4A H 0.2238 0.4941 -0.0320 0.078 Uiso 1 1 calc R
H4B H 0.2133 0.5296 -0.1177 0.078 Uiso 1 1 calc R
H4C H 0.3253 0.4726 -0.0912 0.078 Uiso 1 1 calc R
O5 O 0.5058(2) 0.30274(18) -0.10354(18) 0.0457(8) Uani 1 1 d .
C5 C -0.0121(4) 0.2320(3) 0.0841(2) 0.0400(11) Uani 1 1 d .
O6 O 0.2661(3) 0.07467(19) 0.11672(18) 0.0517(9) Uani 1 1 d .
C6 C 0.0219(5) 0.2237(4) 0.1696(3) 0.0664(16) Uani 1 1 d .
H6A H 0.0748 0.1764 0.1781 0.100 Uiso 1 1 calc R
H6B H -0.0518 0.2166 0.1980 0.100 Uiso 1 1 calc R
H6C H 0.0646 0.2728 0.1878 0.100 Uiso 1 1 calc R
C7 C -0.0815(4) 0.1583(3) 0.0543(3) 0.0627(15) Uani 1 1 d .
H7A H -0.1072 0.1667 0.0002 0.094 Uiso 1 1 calc R
H7B H -0.1531 0.1503 0.0846 0.094 Uiso 1 1 calc R
H7C H -0.0293 0.1102 0.0590 0.094 Uiso 1 1 calc R
C8 C -0.0906(4) 0.3071(3) 0.0704(3) 0.0636(15) Uani 1 1 d .
H8A H -0.0475 0.3549 0.0913 0.095 Uiso 1 1 calc R
H8B H -0.1669 0.3004 0.0963 0.095 Uiso 1 1 calc R
H8C H -0.1081 0.3143 0.0151 0.095 Uiso 1 1 calc R
C9 C 0.4428(4) 0.2934(3) 0.1170(2) 0.0422(11) Uani 1 1 d .
C10 C 0.4908(5) 0.3791(4) 0.1075(3) 0.0778(19) Uani 1 1 d .
H10A H 0.5250 0.3843 0.0568 0.117 Uiso 1 1 calc R
H10B H 0.5541 0.3901 0.1477 0.117 Uiso 1 1 calc R
H10C H 0.4244 0.4181 0.1117 0.117 Uiso 1 1 calc R
C11 C 0.5452(4) 0.2318(4) 0.1079(3) 0.0619(16) Uani 1 1 d .
H11A H 0.5129 0.1765 0.1120 0.093 Uiso 1 1 calc R
H11B H 0.6087 0.2405 0.1485 0.093 Uiso 1 1 calc R
H11C H 0.5793 0.2389 0.0575 0.093 Uiso 1 1 calc R
C12 C 0.3923(4) 0.2848(3) 0.1957(2) 0.0537(13) Uani 1 1 d .
H12A H 0.3323 0.3277 0.2030 0.081 Uiso 1 1 calc R
H12B H 0.4584 0.2898 0.2353 0.081 Uiso 1 1 calc R
H12C H 0.3536 0.2315 0.1999 0.081 Uiso 1 1 calc R
C13 C 0.2776(4) 0.1071(3) -0.1151(3) 0.0413(11) Uani 1 1 d .
C14 C 0.3023(5) 0.1422(3) -0.1938(3) 0.0569(14) Uani 1 1 d .
H14A H 0.2300 0.1709 -0.2145 0.085 Uiso 1 1 calc R
H14B H 0.3223 0.0981 -0.2288 0.085 Uiso 1 1 calc R
H14C H 0.3706 0.1803 -0.1887 0.085 Uiso 1 1 calc R
C15 C 0.1674(4) 0.0509(3) -0.1231(3) 0.0610(15) Uani 1 1 d .
H15A H 0.1479 0.0307 -0.0722 0.091 Uiso 1 1 calc R
H15B H 0.1858 0.0049 -0.1564 0.091 Uiso 1 1 calc R
H15C H 0.0980 0.0811 -0.1459 0.091 Uiso 1 1 calc R
C16 C 0.3883(5) 0.0601(3) -0.0838(3) 0.0652(16) Uani 1 1 d .
H16A H 0.4588 0.0963 -0.0803 0.098 Uiso 1 1 calc R
H16B H 0.4042 0.0147 -0.1183 0.098 Uiso 1 1 calc R
H16C H 0.3730 0.0390 -0.0325 0.098 Uiso 1 1 calc R
C17 C 0.5465(4) 0.3845(3) -0.1161(3) 0.0568(14) Uani 1 1 d .
H17A H 0.5151 0.4218 -0.0771 0.068 Uiso 1 1 calc R
H17B H 0.5186 0.4038 -0.1679 0.068 Uiso 1 1 calc R
C18 C 0.6828(4) 0.3806(4) -0.1088(4) 0.083(2) Uani 1 1 d .
H18A H 0.7196 0.4227 -0.1410 0.100 Uiso 1 1 calc R
H18B H 0.7129 0.3879 -0.0547 0.100 Uiso 1 1 calc R
C19 C 0.7099(4) 0.2989(3) -0.1365(4) 0.0709(17) Uani 1 1 d .
H19A H 0.7861 0.2782 -0.1113 0.085 Uiso 1 1 calc R
H19B H 0.7180 0.2991 -0.1930 0.085 Uiso 1 1 calc R
C20 C 0.6055(4) 0.2484(3) -0.1159(3) 0.0501(13) Uani 1 1 d .
H20A H 0.5834 0.2099 -0.1580 0.060 Uiso 1 1 calc R
H20B H 0.6262 0.2169 -0.0686 0.060 Uiso 1 1 calc R
C21 C 0.1940(7) 0.0041(4) 0.1002(5) 0.133(4) Uani 1 1 d .
H21A H 0.1075 0.0199 0.0939 0.159 Uiso 1 1 calc R
H21B H 0.2178 -0.0203 0.0512 0.159 Uiso 1 1 calc R
C22 C 0.2079(7) -0.0511(4) 0.1568(4) 0.121(3) Uani 1 1 d .
H22A H 0.2176 -0.1059 0.1345 0.145 Uiso 1 1 calc R
H22B H 0.1351 -0.0515 0.1878 0.145 Uiso 1 1 calc R
C23 C 0.3143(5) -0.0306(3) 0.2054(3) 0.0684(16) Uani 1 1 d .
H23A H 0.3835 -0.0664 0.1946 0.082 Uiso 1 1 calc R
H23B H 0.2974 -0.0350 0.2606 0.082 Uiso 1 1 calc R
C24 C 0.3398(5) 0.0570(3) 0.1833(3) 0.0574(14) Uani 1 1 d .
H24A H 0.3204 0.0942 0.2257 0.069 Uiso 1 1 calc R
H24B H 0.4265 0.0638 0.1726 0.069 Uiso 1 1 calc R
H2 H -0.014(4) 0.222(3) -0.125(2) 0.053(13) Uiso 1 1 d .
H1 H 0.176(4) 0.420(3) 0.099(3) 0.066(14) Uiso 1 1 d .

loop_
_atom_site_aniso_label
_atom_site_aniso_U_11
_atom_site_aniso_U_22
_atom_site_aniso_U_33
_atom_site_aniso_U_23
_atom_site_aniso_U_13
_atom_site_aniso_U_12
Zn1 0.0380(3) 0.0304(3) 0.0319(3) -0.0065(2) 0.0006(2) -0.0050(2)
O1 0.0311(14) 0.0226(15) 0.0301(15) 0.0021(12) -0.0016(11) -0.0009(12)
C1 0.039(2) 0.027(2) 0.042(3) 0.007(2) -0.003(2) -0.002(2)
Li1 0.025(3) 0.025(4) 0.034(4) 0.004(3) 0.000(3) -0.007(3)
Zn2 0.0312(3) 0.0315(3) 0.0280(3) -0.0021(2) -0.00188(19) -0.0058(2)
O2 0.0301(14) 0.0337(16) 0.0281(14) -0.0008(13) 0.0051(12) -0.0057(13)
C2 0.085(4) 0.060(4) 0.039(3) 0.020(3) 0.002(3) 0.003(3)
Li2 0.041(4) 0.031(4) 0.037(4) 0.003(3) 0.002(3) -0.009(3)
O3 0.0290(14) 0.0349(17) 0.0313(15) 0.0035(13) -0.0072(12) -0.0081(13)
C3 0.039(3) 0.051(3) 0.075(4) 0.017(3) -0.006(2) 0.003(2)
O4 0.0334(14) 0.0234(15) 0.0340(15) -0.0043(12) 0.0054(12) -0.0047(12)
C4 0.049(3) 0.031(3) 0.076(4) 0.013(3) 0.001(3) 0.002(2)
O5 0.0356(16) 0.0359(18) 0.067(2) 0.0000(17) 0.0143(15) -0.0032(15)
C5 0.039(2) 0.043(3) 0.039(2) -0.003(2) 0.012(2) -0.011(2)
O6 0.065(2) 0.039(2) 0.050(2) 0.0195(16) -0.0134(16) -0.0152(17)
C6 0.071(3) 0.091(4) 0.039(3) 0.000(3) 0.021(3) -0.008(3)
C7 0.054(3) 0.054(3) 0.082(4) -0.004(3) 0.028(3) -0.022(3)
C8 0.043(3) 0.060(4) 0.089(4) 0.005(3) 0.018(3) 0.004(3)
C9 0.042(3) 0.048(3) 0.035(2) 0.005(2) -0.013(2) -0.018(2)
C10 0.086(4) 0.068(4) 0.075(4) 0.007(3) -0.039(3) -0.044(3)
C11 0.035(2) 0.100(5) 0.050(3) 0.019(3) -0.009(2) -0.003(3)
C12 0.068(3) 0.060(4) 0.032(3) -0.003(2) -0.009(2) -0.007(3)
C13 0.048(3) 0.027(3) 0.050(3) -0.009(2) 0.012(2) -0.008(2)
C14 0.076(3) 0.055(3) 0.041(3) -0.018(3) 0.020(3) -0.013(3)
C15 0.076(4) 0.037(3) 0.071(4) -0.020(3) 0.018(3) -0.018(3)
C16 0.070(3) 0.036(3) 0.091(4) -0.005(3) 0.022(3) 0.011(3)
C17 0.043(3) 0.041(3) 0.088(4) 0.006(3) 0.013(3) -0.008(2)
C18 0.049(3) 0.061(4) 0.141(6) -0.005(4) 0.021(3) -0.015(3)
C19 0.042(3) 0.068(4) 0.103(5) -0.015(4) 0.009(3) 0.000(3)
C20 0.052(3) 0.042(3) 0.057(3) -0.003(2) 0.014(2) 0.003(2)
C21 0.162(7) 0.083(5) 0.141(7) 0.074(5) -0.101(6) -0.084(5)
C22 0.144(6) 0.066(5) 0.143(7) 0.052(5) -0.085(6) -0.053(5)
C23 0.093(4) 0.045(3) 0.065(4) 0.015(3) -0.011(3) -0.003(3)
C24 0.068(3) 0.045(3) 0.059(3) 0.010(3) -0.007(3) 0.000(3)

loop_
_atom_type_symbol
_atom_type_description
_atom_type_scat_dispersion_real
_atom_type_scat_dispersion_imag
_atom_type_scat_source
C C 0.0033 0.0016 'International Tables Vol C Tables 4.2.6.8 and 6.1.1.4'
H H 0.0000 0.0000 'International Tables Vol C Tables 4.2.6.8 and 6.1.1.4'
Li Li -0.0003 0.0001 'International Tables Vol C Tables 4.2.6.8 and 6.1.1.4'
O O 0.0106 0.0060 'International Tables Vol C Tables 4.2.6.8 and 6.1.1.4'
Zn Zn 0.2839 1.4301 'International Tables Vol C Tables 4.2.6.8 and 6.1.1.4'

loop_
_geom_angle_atom_site_label_1
_geom_angle_atom_site_label_2
_geom_angle_atom_site_label_3
_geom_angle
O3 Zn1 O1 89.01(10)
O3 Zn1 O2 88.65(10)
O1 Zn1 O2 85.70(10)
O3 Zn1 Li1 43.24(15)
O1 Zn1 Li1 45.77(14)
O2 Zn1 Li1 86.59(14)
O3 Zn1 Li2 43.54(15)
O1 Zn1 Li2 86.50(16)
O2 Zn1 Li2 45.11(15)
Li1 Zn1 Li2 56.28(19)
O3 Zn1 Zn2 87.75(7)
O1 Zn1 Zn2 43.06(7)
O2 Zn1 Zn2 42.64(7)
Li1 Zn1 Zn2 58.49(12)
Li2 Zn1 Zn2 57.81(14)
C1 O1 Li1 132.6(3)
C1 O1 Zn1 123.4(2)
Li1 O1 Zn1 88.3(2)
C1 O1 Zn2 119.2(2)
Li1 O1 Zn2 88.6(2)
Zn1 O1 Zn2 94.07(10)
O1 C1 C2 108.6(3)
O1 C1 C4 109.0(3)
C2 C1 C4 111.4(4)
O1 C1 C3 110.3(3)
C2 C1 C3 109.5(4)
C4 C1 C3 108.0(4)
O3 Li1 O5 119.8(3)
O3 Li1 O4 93.8(3)
O5 Li1 O4 130.0(4)
O3 Li1 O1 90.6(3)
O5 Li1 O1 122.4(3)
O4 Li1 O1 90.1(3)
O3 Li1 Li2 47.0(2)
O5 Li1 Li2 145.8(3)
O4 Li1 Li2 46.8(2)
O1 Li1 Li2 91.3(3)
O3 Li1 Zn1 44.65(15)
O5 Li1 Zn1 136.7(3)
O4 Li1 Zn1 93.3(2)
O1 Li1 Zn1 45.94(15)
Li2 Li1 Zn1 62.1(2)
O3 Li1 Zn2 92.8(2)
O5 Li1 Zn2 146.9(3)
O4 Li1 Zn2 44.18(14)
O1 Li1 Zn2 45.89(14)
Li2 Li1 Zn2 61.35(19)
Zn1 Li1 Zn2 63.45(13)
O4 Zn2 O2 89.56(10)
O4 Zn2 O1 89.61(10)
O2 Zn2 O1 86.01(10)
O4 Zn2 Li2 43.95(16)
O2 Zn2 Li2 45.61(16)
O1 Zn2 Li2 87.03(15)
O4 Zn2 Li1 44.10(15)
O2 Zn2 Li1 86.60(15)
O1 Zn2 Li1 45.51(15)
Li2 Zn2 Li1 56.40(19)
O4 Zn2 Zn1 88.77(7)
O2 Zn2 Zn1 43.15(7)
O1 Zn2 Zn1 42.86(7)
Li2 Zn2 Zn1 58.62(14)
Li1 Zn2 Zn1 58.06(13)
C5 O2 Li2 131.5(3)
C5 O2 Zn2 122.3(2)
Li2 O2 Zn2 88.5(2)
C5 O2 Zn1 121.0(2)
Li2 O2 Zn1 88.9(2)
Zn2 O2 Zn1 94.21(10)
O4 Li2 O3 93.9(3)
O4 Li2 O6 123.0(4)
O3 Li2 O6 129.3(4)
O4 Li2 O2 90.6(3)
O3 Li2 O2 90.4(3)
O6 Li2 O2 119.5(4)
O4 Li2 Li1 47.5(2)
O3 Li2 Li1 46.4(2)
O6 Li2 Li1 148.8(4)
O2 Li2 Li1 91.5(3)
O4 Li2 Zn2 44.66(16)
O3 Li2 Zn2 93.1(3)
O6 Li2 Zn2 137.4(3)
O2 Li2 Zn2 45.92(16)
Li1 Li2 Zn2 62.25(19)
O4 Li2 Zn1 93.4(3)
O3 Li2 Zn1 44.37(16)
O6 Li2 Zn1 142.9(3)
O2 Li2 Zn1 45.99(16)
Li1 Li2 Zn1 61.6(2)
Zn2 Li2 Zn1 63.57(15)
C9 O3 Li1 131.2(3)
C9 O3 Li2 125.2(3)
Li1 O3 Li2 86.6(3)
C9 O3 Zn1 118.8(3)
Li1 O3 Zn1 92.1(2)
Li2 O3 Zn1 92.1(2)
C13 O4 Li2 131.9(3)
C13 O4 Li1 124.1(3)
Li2 O4 Li1 85.6(3)
C13 O4 Zn2 120.6(2)
Li2 O4 Zn2 91.4(2)
Li1 O4 Zn2 91.7(2)
C17 O5 C20 108.1(3)
C17 O5 Li1 125.2(3)
C20 O5 Li1 125.1(3)
O2 C5 C7 109.9(4)
O2 C5 C8 109.7(4)
C7 C5 C8 108.8(4)
O2 C5 C6 107.8(4)
C7 C5 C6 111.0(4)
C8 C5 C6 109.6(4)
C24 O6 C21 106.9(4)
C24 O6 Li2 130.9(3)
C21 O6 Li2 122.2(3)
O3 C9 C12 109.9(3)
O3 C9 C10 110.2(4)
C12 C9 C10 109.4(4)
O3 C9 C11 107.6(4)
C12 C9 C11 109.9(4)
C10 C9 C11 109.8(4)
O4 C13 C16 108.1(4)
O4 C13 C14 109.6(4)
C16 C13 C14 109.7(4)
O4 C13 C15 110.3(3)
C16 C13 C15 110.2(4)
C14 C13 C15 109.0(4)
O5 C17 C18 105.4(4)
C19 C18 C17 103.4(4)
C18 C19 C20 105.1(4)
O5 C20 C19 107.3(4)
C22 C21 O6 111.1(5)
C21 C22 C23 109.2(5)
C22 C23 C24 103.1(4)
O6 C24 C23 107.2(4)

loop_
_geom_bond_atom_site_label_1
_geom_bond_atom_site_label_2
_geom_bond_distance
Zn1 O3 2.005(3)
Zn1 O1 2.050(3)
Zn1 O2 2.061(3)
Zn1 Li1 2.852(6)
Zn1 Li2 2.866(7)
Zn1 Zn2 3.0059(6)
O1 C1 1.425(5)
O1 Li1 2.044(7)
O1 Zn2 2.058(3)
C1 C2 1.517(6)
C1 C4 1.520(6)
C1 C3 1.531(6)
Li1 O3 1.955(7)
Li1 O5 1.983(6)
Li1 O4 1.994(7)
Li1 Li2 2.696(9)
Li1 Zn2 2.865(6)
Zn2 O4 1.997(3)
Zn2 O2 2.042(2)
Zn2 Li2 2.841(7)
O2 C5 1.438(5)
O2 Li2 2.031(8)
Li2 O4 1.972(7)
Li2 O3 1.975(7)
Li2 O6 2.013(7)
O3 C9 1.428(4)
O4 C13 1.426(5)
O5 C17 1.439(5)
O5 C20 1.442(5)
C5 C7 1.510(6)
C5 C8 1.521(6)
C5 C6 1.522(6)
O6 C24 1.411(5)
O6 C21 1.429(6)
C9 C12 1.510(6)
C9 C10 1.519(7)
C9 C11 1.532(7)
C13 C16 1.522(6)
C13 C14 1.523(6)
C13 C15 1.528(6)
C17 C18 1.505(6)
C18 C19 1.464(8)
C19 C20 1.479(7)
C21 C22 1.342(8)
C22 C23 1.451(7)
C23 C24 1.522(7)
